data_7240488
loop_
_publ_author_name
'Meng, Fan-Fei'
'Wu, Lei'
'Gu, Yu-Cheng'
'Zhou, Sha'
'Li, Yong-Hong'
'Chen, Ming-Gui'
'Zhou, Shaa'
'Zhao, Yang-Yang'
'Ma, Yi'
'Li, Zheng-Ming'

_publ_section_title
;
 Research on the controllable degradation of N-methylamido and
 dialkylamino substituted at the 5th position of the benzene ring in
 chlorsulfuron in acidic soil
;
_journal_issue 30
_journal_name_full 'RSC Advances'
_journal_page_first 17870
_journal_page_last 17880
_journal_paper_doi 10.1039/D0RA00811G
_journal_volume 10
_journal_year 2020
_chemical_formula_sum 'C16 H19 Cl N6 O4 S'
_chemical_formula_weight 426.88
_space_group_crystal_system monoclinic
_space_group_IT_number 14
_space_group_name_Hall '-P 2ybc'
_space_group_name_H-M_alt 'P 1 21/c 1'
_atom_sites_solution_hydrogens mixed
_audit_creation_method SHELXL-2018/3
_audit_update_record
;
2020-01-07 deposited with the CCDC.	2020-04-07 downloaded from the CCDC.
;
_cell_angle_alpha 90
_cell_angle_beta 102.533(5)
_cell_angle_gamma 90
_cell_formula_units_Z 4
_cell_length_a 10.2847(5)
_cell_length_b 17.1412(7)
_cell_length_c 11.2410(5)
_cell_measurement_reflns_used 12430
_cell_measurement_temperature 113(2)
_cell_measurement_theta_max 32.4900
_cell_measurement_theta_min 2.0200
_cell_volume 1934.48(15)
_computing_cell_refinement crystalclear
_computing_data_collection crystalclear
_computing_data_reduction crystalclear
_computing_molecular_graphics 'Bruker SHELXTL'
_computing_publication_material 'Bruker SHELXTL'
_computing_structure_refinement 'SHELXL-97 (Sheldrick, 1997)'
_computing_structure_solution 'SHELXS-97 (Sheldrick, 1990)'
_diffrn_ambient_temperature 113(2)
_diffrn_measured_fraction_theta_full 1.000
_diffrn_measured_fraction_theta_max 1.000
_diffrn_measurement_device_type 'rigaku saturn'
_diffrn_measurement_method '\w scans'
_diffrn_radiation_type MoK\a
_diffrn_radiation_wavelength 0.71073
_diffrn_reflns_av_R_equivalents 0.0422
_diffrn_reflns_av_unetI/netI 0.0279
_diffrn_reflns_Laue_measured_fraction_full 1.000
_diffrn_reflns_Laue_measured_fraction_max 1.000
_diffrn_reflns_limit_h_max 12
_diffrn_reflns_limit_h_min -12
_diffrn_reflns_limit_k_max 21
_diffrn_reflns_limit_k_min -21
_diffrn_reflns_limit_l_max 14
_diffrn_reflns_limit_l_min -14
_diffrn_reflns_number 20402
_diffrn_reflns_point_group_measured_fraction_full 1.000
_diffrn_reflns_point_group_measured_fraction_max 1.000
_diffrn_reflns_theta_full 25.242
_diffrn_reflns_theta_max 26.372
_diffrn_reflns_theta_min 2.028
_diffrn_standards_decay_% 0
_diffrn_standards_interval_count 0
_diffrn_standards_interval_time 0
_diffrn_standards_number 0
_exptl_absorpt_coefficient_mu 0.342
_exptl_absorpt_correction_T_max 1
_exptl_absorpt_correction_T_min 0.51980
_exptl_absorpt_correction_type multi-scan
_exptl_absorpt_process_details crystalclear
_exptl_crystal_density_diffrn 1.466
_exptl_crystal_F_000 888
_exptl_crystal_size_max 0.200
_exptl_crystal_size_mid 0.180
_exptl_crystal_size_min 0.120
_refine_diff_density_max 0.621
_refine_diff_density_min -0.548
_refine_diff_density_rms 0.058
_refine_ls_extinction_method none
_refine_ls_goodness_of_fit_ref 1.040
_refine_ls_hydrogen_treatment mixed
_refine_ls_matrix_type full
_refine_ls_number_parameters 262
_refine_ls_number_reflns 3952
_refine_ls_number_restraints 2
_refine_ls_restrained_S_all 1.039
_refine_ls_R_factor_all 0.0589
_refine_ls_R_factor_gt 0.0496
_refine_ls_shift/su_max 0.000
_refine_ls_shift/su_mean 0.000
_refine_ls_structure_factor_coef Fsqd
_refine_ls_weighting_details 'w=1/[\s^2^(Fo^2^)+(0.0639P)^2^+1.6125P] where P=(Fo^2^+2Fc^2^)/3'
_refine_ls_weighting_scheme calc
_refine_ls_wR_factor_gt 0.1274
_refine_ls_wR_factor_ref 0.1345
_reflns_Friedel_coverage 0.000
_reflns_number_gt 3383
_reflns_number_total 3952
_reflns_threshold_expression 'I > 2\s(I)'
_cod_data_source_file d0ra00811g2.cif
_cod_data_source_block r20191117b
_cod_depositor_comments
;
The following automatic conversions were performed:

data item '_exptl_absorpt_correction_type' value 'MULTI-SCAN' was
changed to 'multi-scan' in accordance with the
/home/data/users/saulius/crontab/automatic-downloads/rss-feeds/RSC/lib/dictionaries/cif_core.dic
dictionary named 'cif_core.dic' version 2.4.2 last updated on
2011-04-26.

Automatic conversion script
Id: cif_fix_values 7556 2019-12-06 15:28:31Z antanas 

 Adding full bibliography for 7240487--7240488.cif.
;
_cod_original_sg_symbol_H-M 'P 21/c'
_cod_database_code 7240488
_shelx_shelxl_version_number 2018/3
_shelx_space_group_comment
;
The symmetry employed for this shelxl refinement is uniquely defined
by the following loop, which should always be used as a source of
symmetry information in preference to the above space-group names.
They are only intended as comments.
;
_shelx_estimated_absorpt_t_min 0.935
_shelx_estimated_absorpt_t_max 0.960

loop_
_space_group_symop_operation_xyz
'x, y, z'
'-x, y+1/2, -z+1/2'
'-x, -y, -z'
'x, -y-1/2, z-1/2'

loop_
_atom_site_label
_atom_site_type_symbol
_atom_site_fract_x
_atom_site_fract_y
_atom_site_fract_z
_atom_site_U_iso_or_equiv
_atom_site_adp_type
_atom_site_occupancy
_atom_site_site_symmetry_order
_atom_site_calc_flag
_atom_site_refinement_flags_posn
_atom_site_refinement_flags_adp
_atom_site_refinement_flags_occupancy
_atom_site_disorder_assembly
_atom_site_disorder_group
S1 S 0.32538(6) 0.13676(4) 0.78094(6) 0.03676(18) Uani 1 1 d . . . . .
Cl1 Cl 0.14602(7) 0.23134(4) 0.54591(6) 0.0473(2) Uani 1 1 d . . . . .
O1 O 0.38127(18) 0.07691(11) 0.86424(17) 0.0474(5) Uani 1 1 d . . . . .
O2 O 0.3159(2) 0.21458(11) 0.82384(18) 0.0485(5) Uani 1 1 d . . . . .
O3 O 0.40507(17) 0.02159(10) 0.60890(18) 0.0420(4) Uani 1 1 d . . . . .
O4 O 0.78328(19) 0.24640(11) 0.32951(17) 0.0465(5) Uani 1 1 d . . . . .
N1 N -0.0481(2) -0.06335(13) 0.7262(2) 0.0450(5) Uani 1 1 d . . . . .
N2 N 0.4166(2) 0.14726(12) 0.6784(2) 0.0371(5) Uani 1 1 d D . . . .
H2 H 0.442(3) 0.1946(9) 0.659(3) 0.045 Uiso 1 1 d D U . . .
N3 N 0.5279(2) 0.10882(11) 0.5291(2) 0.0364(5) Uani 1 1 d D . . . .
H3 H 0.548(3) 0.0696(12) 0.484(2) 0.044 Uiso 1 1 d D U . . .
N4 N 0.6545(2) 0.17936(12) 0.42584(19) 0.0353(5) Uani 1 1 d . . . . .
N5 N 0.55366(19) 0.24279(11) 0.57039(18) 0.0325(4) Uani 1 1 d . . . . .
N6 N 0.6870(2) 0.31573(12) 0.46407(19) 0.0371(5) Uani 1 1 d . . . . .
C1 C -0.2594(4) -0.0122(2) 0.8400(4) 0.0771(11) Uani 1 1 d . . . . .
H1A H -0.171345 0.005808 0.871470 0.093 Uiso 1 1 calc R U . . .
H1B H -0.330275 0.004776 0.875637 0.093 Uiso 1 1 calc R U . . .
C2 C -0.2831(3) -0.06042(19) 0.7480(3) 0.0539(7) Uani 1 1 d . . . . .
H2A H -0.372745 -0.076858 0.719697 0.065 Uiso 1 1 calc R U . . .
C3 C -0.1823(3) -0.09216(17) 0.6828(3) 0.0461(6) Uani 1 1 d . . . . .
H3A H -0.181022 -0.149707 0.690335 0.055 Uiso 1 1 calc R U . . .
H3B H -0.211047 -0.079391 0.595115 0.055 Uiso 1 1 calc R U . . .
C4 C 0.0363(3) -0.1054(2) 0.8263(4) 0.0697(10) Uani 1 1 d . . . . .
H4A H 0.124231 -0.113706 0.808095 0.105 Uiso 1 1 calc R U . . .
H4B H -0.004280 -0.155894 0.836948 0.105 Uiso 1 1 calc R U . . .
H4C H 0.045886 -0.074803 0.901411 0.105 Uiso 1 1 calc R U . . .
C5 C -0.0056(2) 0.00598(15) 0.6863(2) 0.0361(5) Uani 1 1 d . . . . .
C6 C -0.0815(2) 0.04888(15) 0.5891(2) 0.0385(6) Uani 1 1 d . . . . .
H6 H -0.168102 0.031130 0.551231 0.046 Uiso 1 1 calc R U . . .
C7 C -0.0330(3) 0.11615(16) 0.5478(2) 0.0388(6) Uani 1 1 d . . . . .
H7 H -0.086016 0.142995 0.480492 0.047 Uiso 1 1 calc R U . . .
C8 C 0.0912(3) 0.14573(14) 0.6017(2) 0.0357(5) Uani 1 1 d . . . . .
C9 C 0.1681(2) 0.10448(14) 0.6995(2) 0.0330(5) Uani 1 1 d . . . . .
C10 C 0.1212(2) 0.03575(14) 0.7401(2) 0.0354(5) Uani 1 1 d . . . . .
H10 H 0.175724 0.008165 0.805677 0.042 Uiso 1 1 calc R U . . .
C11 C 0.4467(2) 0.08813(14) 0.6070(2) 0.0344(5) Uani 1 1 d . . . . .
C12 C 0.5800(2) 0.18036(13) 0.5086(2) 0.0317(5) Uani 1 1 d . . . . .
C13 C 0.7057(2) 0.24872(15) 0.4090(2) 0.0357(5) Uani 1 1 d . . . . .
C14 C 0.6088(2) 0.30944(14) 0.5436(2) 0.0336(5) Uani 1 1 d . . . . .
C15 C 0.5803(3) 0.38077(14) 0.6094(2) 0.0423(6) Uani 1 1 d . . . . .
H15A H 0.627341 0.377619 0.695007 0.063 Uiso 1 1 calc R U . . .
H15B H 0.484263 0.384628 0.604760 0.063 Uiso 1 1 calc R U . . .
H15C H 0.610570 0.426970 0.571758 0.063 Uiso 1 1 calc R U . . .
C16 C 0.8445(3) 0.31804(18) 0.3039(3) 0.0586(8) Uani 1 1 d . . . . .
H16A H 0.775223 0.356244 0.270675 0.088 Uiso 1 1 calc R U . . .
H16B H 0.899450 0.308259 0.244313 0.088 Uiso 1 1 calc R U . . .
H16C H 0.900565 0.338472 0.379236 0.088 Uiso 1 1 calc R U . . .

loop_
_atom_site_aniso_label
_atom_site_aniso_U_11
_atom_site_aniso_U_22
_atom_site_aniso_U_33
_atom_site_aniso_U_23
_atom_site_aniso_U_13
_atom_site_aniso_U_12
S1 0.0383(3) 0.0352(3) 0.0385(3) -0.0056(2) 0.0120(3) -0.0030(2)
Cl1 0.0606(4) 0.0365(3) 0.0505(4) 0.0080(3) 0.0248(3) 0.0087(3)
O1 0.0423(10) 0.0489(11) 0.0463(10) 0.0048(8) -0.0004(8) -0.0053(8)
O2 0.0599(12) 0.0421(10) 0.0490(11) -0.0153(8) 0.0234(9) -0.0046(9)
O3 0.0377(9) 0.0294(9) 0.0628(12) -0.0122(8) 0.0197(8) -0.0068(7)
O4 0.0502(11) 0.0454(11) 0.0482(11) 0.0067(8) 0.0198(9) 0.0021(8)
N1 0.0363(11) 0.0449(13) 0.0559(14) 0.0043(10) 0.0147(10) -0.0059(9)
N2 0.0379(11) 0.0277(10) 0.0500(12) -0.0094(9) 0.0189(9) -0.0046(8)
N3 0.0342(11) 0.0272(10) 0.0504(12) -0.0134(9) 0.0146(9) -0.0037(8)
N4 0.0324(10) 0.0338(11) 0.0403(11) -0.0041(8) 0.0091(8) -0.0005(8)
N5 0.0298(10) 0.0290(10) 0.0382(11) -0.0066(8) 0.0060(8) -0.0012(8)
N6 0.0383(11) 0.0315(11) 0.0389(11) 0.0037(8) 0.0027(9) 0.0013(8)
C1 0.089(3) 0.071(2) 0.088(3) -0.027(2) 0.057(2) -0.021(2)
C2 0.0439(16) 0.0631(19) 0.0594(18) -0.0110(15) 0.0216(14) -0.0105(14)
C3 0.0435(15) 0.0481(16) 0.0504(15) -0.0111(12) 0.0181(12) -0.0109(12)
C4 0.0534(18) 0.0525(19) 0.100(3) 0.0321(18) 0.0094(18) -0.0065(15)
C5 0.0336(12) 0.0402(13) 0.0379(13) -0.0037(10) 0.0153(10) 0.0023(10)
C6 0.0307(12) 0.0473(15) 0.0400(13) -0.0058(11) 0.0129(10) 0.0051(10)
C7 0.0373(13) 0.0474(15) 0.0341(12) 0.0013(10) 0.0129(10) 0.0148(11)
C8 0.0416(13) 0.0338(12) 0.0365(12) -0.0003(10) 0.0187(10) 0.0084(10)
C9 0.0323(12) 0.0365(13) 0.0332(12) -0.0035(9) 0.0139(9) 0.0032(10)
C10 0.0344(12) 0.0372(13) 0.0353(12) 0.0017(10) 0.0094(10) 0.0027(10)
C11 0.0246(11) 0.0324(12) 0.0471(14) -0.0096(10) 0.0099(10) -0.0016(9)
C12 0.0252(11) 0.0335(12) 0.0354(12) -0.0056(9) 0.0041(9) -0.0004(9)
C13 0.0322(12) 0.0407(14) 0.0340(12) 0.0038(10) 0.0067(10) 0.0036(10)
C14 0.0309(12) 0.0336(12) 0.0336(12) 0.0001(9) 0.0010(9) 0.0020(9)
C15 0.0486(15) 0.0261(12) 0.0471(15) -0.0041(10) -0.0007(12) 0.0014(11)
C16 0.068(2) 0.0520(18) 0.066(2) 0.0127(15) 0.0385(17) -0.0027(15)

loop_
_atom_type_symbol
_atom_type_description
_atom_type_scat_dispersion_real
_atom_type_scat_dispersion_imag
_atom_type_scat_source
C C 0.0033 0.0016 'International Tables Vol C Tables 4.2.6.8 and 6.1.1.4'
H H 0.0000 0.0000 'International Tables Vol C Tables 4.2.6.8 and 6.1.1.4'
N N 0.0061 0.0033 'International Tables Vol C Tables 4.2.6.8 and 6.1.1.4'
O O 0.0106 0.0060 'International Tables Vol C Tables 4.2.6.8 and 6.1.1.4'
Cl Cl 0.1484 0.1585 'International Tables Vol C Tables 4.2.6.8 and 6.1.1.4'
S S 0.1246 0.1234 'International Tables Vol C Tables 4.2.6.8 and 6.1.1.4'

loop_
_geom_angle_atom_site_label_1
_geom_angle_atom_site_label_2
_geom_angle_atom_site_label_3
_geom_angle
_geom_angle_site_symmetry_1
_geom_angle_site_symmetry_3
_geom_angle_publ_flag
O1 S1 O2 119.88(12) . . ?
O1 S1 N2 109.22(12) . . ?
O2 S1 N2 103.02(11) . . ?
O1 S1 C9 108.00(11) . . ?
O2 S1 C9 110.24(12) . . ?
N2 S1 C9 105.54(11) . . ?
C13 O4 C16 117.7(2) . . ?
C5 N1 C3 122.2(2) . . ?
C5 N1 C4 120.1(2) . . ?
C3 N1 C4 117.2(2) . . ?
C11 N2 S1 124.39(17) . . ?
C11 N2 H2 114.4(19) . . ?
S1 N2 H2 120.8(19) . . ?
C12 N3 C11 130.1(2) . . ?
C12 N3 H3 115.4(19) . . ?
C11 N3 H3 114.4(19) . . ?
C12 N4 C13 113.2(2) . . ?
C12 N5 C14 115.1(2) . . ?
C14 N6 C13 114.2(2) . . ?
C2 C1 H1A 120.0 . . ?
C2 C1 H1B 120.0 . . ?
H1A C1 H1B 120.0 . . ?
C1 C2 C3 126.0(3) . . ?
C1 C2 H2A 117.0 . . ?
C3 C2 H2A 117.0 . . ?
N1 C3 C2 115.0(2) . . ?
N1 C3 H3A 108.5 . . ?
C2 C3 H3A 108.5 . . ?
N1 C3 H3B 108.5 . . ?
C2 C3 H3B 108.5 . . ?
H3A C3 H3B 107.5 . . ?
N1 C4 H4A 109.5 . . ?
N1 C4 H4B 109.5 . . ?
H4A C4 H4B 109.5 . . ?
N1 C4 H4C 109.5 . . ?
H4A C4 H4C 109.5 . . ?
H4B C4 H4C 109.5 . . ?
N1 C5 C6 122.9(2) . . ?
N1 C5 C10 120.2(2) . . ?
C6 C5 C10 116.8(2) . . ?
C7 C6 C5 121.3(2) . . ?
C7 C6 H6 119.3 . . ?
C5 C6 H6 119.3 . . ?
C6 C7 C8 121.8(2) . . ?
C6 C7 H7 119.1 . . ?
C8 C7 H7 119.1 . . ?
C7 C8 C9 118.0(2) . . ?
C7 C8 Cl1 119.46(19) . . ?
C9 C8 Cl1 122.6(2) . . ?
C10 C9 C8 120.6(2) . . ?
C10 C9 S1 116.14(18) . . ?
C8 C9 S1 123.18(19) . . ?
C9 C10 C5 121.5(2) . . ?
C9 C10 H10 119.3 . . ?
C5 C10 H10 119.3 . . ?
O3 C11 N2 123.9(2) . . ?
O3 C11 N3 120.9(2) . . ?
N2 C11 N3 115.2(2) . . ?
N4 C12 N5 126.0(2) . . ?
N4 C12 N3 114.2(2) . . ?
N5 C12 N3 119.8(2) . . ?
O4 C13 N4 112.6(2) . . ?
O4 C13 N6 120.5(2) . . ?
N4 C13 N6 126.9(2) . . ?
N6 C14 N5 124.6(2) . . ?
N6 C14 C15 118.7(2) . . ?
N5 C14 C15 116.7(2) . . ?
C14 C15 H15A 109.5 . . ?
C14 C15 H15B 109.5 . . ?
H15A C15 H15B 109.5 . . ?
C14 C15 H15C 109.5 . . ?
H15A C15 H15C 109.5 . . ?
H15B C15 H15C 109.5 . . ?
O4 C16 H16A 109.5 . . ?
O4 C16 H16B 109.5 . . ?
H16A C16 H16B 109.5 . . ?
O4 C16 H16C 109.5 . . ?
H16A C16 H16C 109.5 . . ?
H16B C16 H16C 109.5 . . ?

loop_
_geom_bond_atom_site_label_1
_geom_bond_atom_site_label_2
_geom_bond_distance
_geom_bond_site_symmetry_2
_geom_bond_publ_flag
S1 O1 1.4235(19) . ?
S1 O2 1.4288(19) . ?
S1 N2 1.647(2) . ?
S1 C9 1.766(2) . ?
Cl1 C8 1.737(3) . ?
O3 C11 1.220(3) . ?
O4 C13 1.321(3) . ?
O4 C16 1.437(3) . ?
N1 C5 1.375(3) . ?
N1 C3 1.447(3) . ?
N1 C4 1.454(4) . ?
N2 C11 1.369(3) . ?
N2 H2 0.893(10) . ?
N3 C12 1.377(3) . ?
N3 C11 1.382(3) . ?
N3 H3 0.893(10) . ?
N4 C12 1.328(3) . ?
N4 C13 1.330(3) . ?
N5 C12 1.335(3) . ?
N5 C14 1.338(3) . ?
N6 C14 1.330(3) . ?
N6 C13 1.339(3) . ?
C1 C2 1.305(5) . ?
C1 H1A 0.9500 . ?
C1 H1B 0.9500 . ?
C2 C3 1.496(4) . ?
C2 H2A 0.9500 . ?
C3 H3A 0.9900 . ?
C3 H3B 0.9900 . ?
C4 H4A 0.9800 . ?
C4 H4B 0.9800 . ?
C4 H4C 0.9800 . ?
C5 C6 1.405(4) . ?
C5 C10 1.408(3) . ?
C6 C7 1.377(4) . ?
C6 H6 0.9500 . ?
C7 C8 1.385(4) . ?
C7 H7 0.9500 . ?
C8 C9 1.399(3) . ?
C9 C10 1.388(3) . ?
C10 H10 0.9500 . ?
C14 C15 1.491(3) . ?
C15 H15A 0.9800 . ?
C15 H15B 0.9800 . ?
C15 H15C 0.9800 . ?
C16 H16A 0.9800 . ?
C16 H16B 0.9800 . ?
C16 H16C 0.9800 . ?

loop_
_geom_torsion_atom_site_label_1
_geom_torsion_atom_site_label_2
_geom_torsion_atom_site_label_3
_geom_torsion_atom_site_label_4
_geom_torsion
_geom_torsion_site_symmetry_1
_geom_torsion_site_symmetry_2
_geom_torsion_site_symmetry_3
_geom_torsion_site_symmetry_4
_geom_torsion_publ_flag
O1 S1 N2 C11 55.2(2) . . . . ?
O2 S1 N2 C11 -176.3(2) . . . . ?
C9 S1 N2 C11 -60.7(2) . . . . ?
C5 N1 C3 C2 -84.3(3) . . . . ?
C4 N1 C3 C2 87.8(4) . . . . ?
C1 C2 C3 N1 -2.1(5) . . . . ?
C3 N1 C5 C6 -9.0(4) . . . . ?
C4 N1 C5 C6 179.2(3) . . . . ?
C3 N1 C5 C10 173.4(2) . . . . ?
C4 N1 C5 C10 1.5(4) . . . . ?
N1 C5 C6 C7 -176.8(2) . . . . ?
C10 C5 C6 C7 0.9(3) . . . . ?
C5 C6 C7 C8 -1.6(4) . . . . ?
C6 C7 C8 C9 0.9(3) . . . . ?
C6 C7 C8 Cl1 -179.44(18) . . . . ?
C7 C8 C9 C10 0.5(3) . . . . ?
Cl1 C8 C9 C10 -179.16(18) . . . . ?
C7 C8 C9 S1 -177.52(18) . . . . ?
Cl1 C8 C9 S1 2.8(3) . . . . ?
O1 S1 C9 C10 8.4(2) . . . . ?
O2 S1 C9 C10 -124.33(19) . . . . ?
N2 S1 C9 C10 125.08(18) . . . . ?
O1 S1 C9 C8 -173.55(19) . . . . ?
O2 S1 C9 C8 53.8(2) . . . . ?
N2 S1 C9 C8 -56.8(2) . . . . ?
C8 C9 C10 C5 -1.2(4) . . . . ?
S1 C9 C10 C5 176.98(18) . . . . ?
N1 C5 C10 C9 178.2(2) . . . . ?
C6 C5 C10 C9 0.4(3) . . . . ?
S1 N2 C11 O3 2.6(4) . . . . ?
S1 N2 C11 N3 -178.19(18) . . . . ?
C12 N3 C11 O3 176.7(2) . . . . ?
C12 N3 C11 N2 -2.6(4) . . . . ?
C13 N4 C12 N5 0.9(3) . . . . ?
C13 N4 C12 N3 -178.9(2) . . . . ?
C14 N5 C12 N4 0.3(3) . . . . ?
C14 N5 C12 N3 -179.9(2) . . . . ?
C11 N3 C12 N4 -179.6(2) . . . . ?
C11 N3 C12 N5 0.5(4) . . . . ?
C16 O4 C13 N4 -179.9(2) . . . . ?
C16 O4 C13 N6 -0.7(4) . . . . ?
C12 N4 C13 O4 177.9(2) . . . . ?
C12 N4 C13 N6 -1.3(3) . . . . ?
C14 N6 C13 O4 -178.7(2) . . . . ?
C14 N6 C13 N4 0.4(4) . . . . ?
C13 N6 C14 N5 1.1(3) . . . . ?
C13 N6 C14 C15 -179.5(2) . . . . ?
C12 N5 C14 N6 -1.4(3) . . . . ?
C12 N5 C14 C15 179.2(2) . . . . ?
